data_7113947
loop_
_publ_author_name
'T. Bottcher'
'S. Steinhauer'
'B. Neumann'
'H-G. Stammler'
'G.-V. Roschenthaler'
'B. Hoge'

_publ_section_title
;
 Pentacoordinate silicon(IV): cationic, anionic and neutral complexes
 derived from the reaction of NHC>SiCl4 with highly Lewis acidic
 (C2F5)2SiH2
;
_journal_name_full Chem.Commun.
_journal_page_first 6204
_journal_paper_doi 10.1039/C4CC02583K
_journal_volume 50
_journal_year 2014
_chemical_formula_moiety 'C5 H10.90458 Cl3.09542 N2 Si'
_chemical_formula_sum 'C5 H10.90458 Cl3.09543 N2 Si'
_chemical_formula_weight 236.88
_chemical_name_systematic
;
 ?
;
_space_group_crystal_system orthorhombic
_space_group_IT_number 61
_space_group_name_Hall '-P 2ac 2ab'
_space_group_name_H-M_alt 'P b c a'
_symmetry_space_group_name_Hall '-P 2ac 2ab'
_symmetry_space_group_name_H-M 'P b c a'
_atom_sites_solution_hydrogens mixed
_atom_sites_solution_primary direct
_audit_creation_date 2013-10-07
_audit_creation_method
;
  Olex2 1.2-ac2
  (compiled 2012.03.27 svn.r2268, GUI svn.r4156)
;
_cell_angle_alpha 90
_cell_angle_beta 90
_cell_angle_gamma 90
_cell_formula_units_Z 8
_cell_length_a 13.05642(14)
_cell_length_b 10.62115(11)
_cell_length_c 14.80917(14)
_cell_measurement_reflns_used 80661
_cell_measurement_temperature 100.01(10)
_cell_measurement_theta_max 40.8150
_cell_measurement_theta_min 3.8120
_cell_volume 2053.65(4)
_computing_cell_refinement
;
CrysAlisPro, Agilent Technologies,
Version 1.171.36.28 (release 01-02-2013 CrysAlis171 .NET)
(compiled Feb  1 2013,16:14:44)
;
_computing_data_collection
;
CrysAlisPro, Agilent Technologies,
Version 1.171.36.28 (release 01-02-2013 CrysAlis171 .NET)
(compiled Feb  1 2013,16:14:44)
;
_computing_data_reduction
;
CrysAlisPro, Agilent Technologies,
Version 1.171.36.28 (release 01-02-2013 CrysAlis171 .NET)
(compiled Feb  1 2013,16:14:44)
;
_computing_molecular_graphics
;
O. V. Dolomanov, L. J. Bourhis, R. J. Gildea, J. A. K. Howard and H. Puschmann,
OLEX2: a complete structure solution, refinement and analysis program.
J. Appl. Cryst. (2009). 42, 339-341.
;
_computing_publication_material
;
O. V. Dolomanov, L. J. Bourhis, R. J. Gildea, J. A. K. Howard and H. Puschmann,
OLEX2: a complete structure solution, refinement and analysis program.
J. Appl. Cryst. (2009). 42, 339-341.
;
_computing_structure_refinement
;
SHELXL, G.M. Sheldrick, Acta Cryst.
(2008). A64, 112-122
;
_computing_structure_solution
;
SHELXS, G.M. Sheldrick, Acta Cryst.
(2008). A64, 112-122
;
_diffrn_ambient_temperature 100.01(10)
_diffrn_detector_area_resol_mean 5.3114
_diffrn_measured_fraction_theta_full 0.9990
_diffrn_measured_fraction_theta_max 0.9880
_diffrn_measurement_details
;
  1 omega  -40.00   -5.00   1.0000    8.0000
omega____ theta____ kappa____ phi______ frames
    -      -37.3012  -83.0000 -100.2655 35

  2 omega  -45.00   -6.00   1.0000    8.0000
omega____ theta____ kappa____ phi______ frames
    -      -37.3012  -82.0000  160.7464 39

  3 omega  -58.00   20.00   1.0000    8.0000
omega____ theta____ kappa____ phi______ frames
    -      -37.3012   38.0000  -90.0000 78

  4 omega  -46.00   -6.00   1.0000    8.0000
omega____ theta____ kappa____ phi______ frames
    -      -37.3012  -81.0000   67.5613 40

  5 omega  -45.00   -6.00   1.0000    8.0000
omega____ theta____ kappa____ phi______ frames
    -      -37.3012  -81.0000  -27.5407 39

  6 omega   18.00  109.00   1.0000    8.0000
omega____ theta____ kappa____ phi______ frames
    -       37.9262   38.0000  -60.0000 91

  7 omega   -9.00   77.00   1.0000    8.0000
omega____ theta____ kappa____ phi______ frames
    -       37.9262  -99.0000  -30.0000 86

  8 omega   19.00  108.00   1.0000    8.0000
omega____ theta____ kappa____ phi______ frames
    -       37.9262   38.0000 -150.0000 89

  9 omega    0.00   90.00   1.0000    8.0000
omega____ theta____ kappa____ phi______ frames
    -       37.9262 -122.0000 -160.2961 90

 10 omega   42.00   98.00   1.0000    8.0000
omega____ theta____ kappa____ phi______ frames
    -       37.9262  178.0000  150.0000 56

 11 omega   17.00  106.00   1.0000    8.0000
omega____ theta____ kappa____ phi______ frames
    -       37.9262   38.0000   30.0000 89

 12 omega   17.00  109.00   1.0000    8.0000
omega____ theta____ kappa____ phi______ frames
    -       37.9262   38.0000  120.0000 92

 13 omega  -16.00   30.00   1.0000    8.0000
omega____ theta____ kappa____ phi______ frames
    -       37.9262  -99.0000   30.0000 46

 14 omega   11.00   96.00   1.0000    8.0000
omega____ theta____ kappa____ phi______ frames
    -       37.9262 -132.0000  160.8764 85

 15 omega -121.00  -57.00   1.0000    8.0000
omega____ theta____ kappa____ phi______ frames
    -      -37.3012 -178.0000   60.0000 64

 16 omega -121.00  -57.00   1.0000    8.0000
omega____ theta____ kappa____ phi______ frames
    -      -37.3012 -178.0000 -180.0000 64

 17 omega  -40.00   -5.00   1.0000    8.0000
omega____ theta____ kappa____ phi______ frames
    -      -37.3012  -83.0000   90.5115 35

 18 omega -122.00  -55.00   1.0000    8.0000
omega____ theta____ kappa____ phi______ frames
    -      -37.3012  178.0000  -60.0000 67

 19 omega   17.00  109.00   1.0000    8.0000
omega____ theta____ kappa____ phi______ frames
    -       37.9262   38.0000 -120.0000 92

 20 omega   35.00  121.00   1.0000    8.0000
omega____ theta____ kappa____ phi______ frames
    -       37.9262  178.0000    0.0000 86

 21 omega   13.00  106.00   1.0000    8.0000
omega____ theta____ kappa____ phi______ frames
    -       37.9262   57.0000  -60.0000 93

 22 omega  -30.00   63.00   1.0000    8.0000
omega____ theta____ kappa____ phi______ frames
    -       37.9262  -57.0000  -30.0000 93

 23 omega   13.00  106.00   1.0000    8.0000
omega____ theta____ kappa____ phi______ frames
    -       37.9262   57.0000   30.0000 93

 24 omega  -39.00   71.00   1.0000    8.0000
omega____ theta____ kappa____ phi______ frames
    -       37.9262  -19.0000   60.0000 110

 25 omega   13.00  106.00   1.0000    8.0000
omega____ theta____ kappa____ phi______ frames
    -       37.9262   57.0000  120.0000 93

 26 omega  -58.00   34.00   1.0000    8.0000
omega____ theta____ kappa____ phi______ frames
    -      -37.3012   38.0000   60.0000 92

 27 omega -108.00  -17.00   1.0000    8.0000
omega____ theta____ kappa____ phi______ frames
    -      -37.3012  -38.0000  150.0000 91

 28 omega  -67.00   34.00   1.0000    8.0000
omega____ theta____ kappa____ phi______ frames
    -      -37.3012   77.0000  150.0000 101

 29 omega  -45.00   -6.00   1.0000    8.0000
omega____ theta____ kappa____ phi______ frames
    -      -37.3012  -82.0000  160.7464 39

 30 omega  -46.00   -6.00   1.0000    8.0000
omega____ theta____ kappa____ phi______ frames
    -      -37.3012  -81.0000  -27.5407 40

 31 omega -109.00   -7.00   1.0000    8.0000
omega____ theta____ kappa____ phi______ frames
    -      -37.3012  -77.0000   60.0000 102

 32 omega  -20.00   77.00   1.0000    8.0000
omega____ theta____ kappa____ phi______ frames
    -       37.9262  -99.0000   30.0000 97

 33 omega  -20.00   77.00   1.0000    8.0000
omega____ theta____ kappa____ phi______ frames
    -       37.9262  -99.0000 -120.0000 97

 34 omega  -33.00   59.00   1.0000    8.0000
omega____ theta____ kappa____ phi______ frames
    -       37.9262  -38.0000 -150.0000 92

 35 omega    6.00   96.00   1.0000    8.0000
omega____ theta____ kappa____ phi______ frames
    -       37.9262 -132.0000  160.8764 90
;
_diffrn_measurement_device_type 'SuperNova, Dual, Cu at zero, Atlas'
_diffrn_measurement_method '\w scans'
_diffrn_orient_matrix_UB_11 0.0048343000
_diffrn_orient_matrix_UB_12 -0.0641819000
_diffrn_orient_matrix_UB_13 0.0125103000
_diffrn_orient_matrix_UB_21 0.0409467000
_diffrn_orient_matrix_UB_22 0.0157662000
_diffrn_orient_matrix_UB_23 0.0293767000
_diffrn_orient_matrix_UB_31 -0.0353630000
_diffrn_orient_matrix_UB_32 0.0095270000
_diffrn_orient_matrix_UB_33 0.0357172000
_diffrn_radiation_monochromator mirror
_diffrn_radiation_type 'Mo K\a'
_diffrn_radiation_wavelength 0.7107
_diffrn_reflns_av_R_equivalents 0.0375
_diffrn_reflns_av_unetI/netI 0.0070
_diffrn_reflns_Laue_measured_fraction_full 0.999
_diffrn_reflns_Laue_measured_fraction_max 1.000
_diffrn_reflns_limit_h_max 18
_diffrn_reflns_limit_h_min -18
_diffrn_reflns_limit_k_max 14
_diffrn_reflns_limit_k_min -14
_diffrn_reflns_limit_l_max 20
_diffrn_reflns_limit_l_min -20
_diffrn_reflns_number 136389
_diffrn_reflns_point_group_measured_fraction_full 0.999
_diffrn_reflns_point_group_measured_fraction_max 1.000
_diffrn_reflns_theta_full 30.000
_diffrn_reflns_theta_max 30.033
_diffrn_reflns_theta_min 2.829
_diffrn_source 'SuperNova (Mo) X-ray Source'
_exptl_absorpt_coefficient_mu 0.979
_exptl_absorpt_correction_T_max 1.374
_exptl_absorpt_correction_T_min 0.860
_exptl_absorpt_correction_type gaussian
_exptl_absorpt_process_details
;
CrysAlisPro, Agilent Technologies,
Version 1.171.36.28 (release 01-02-2013 CrysAlis171 .NET)
(compiled Feb  1 2013,16:14:44)
Numerical absorption correction based on gaussian integration over
            a multifaceted crystal model
;
_exptl_crystal_colour colourless
_exptl_crystal_colour_primary colourless
_exptl_crystal_density_diffrn 1.532
_exptl_crystal_description irregular
_exptl_crystal_F_000 972
_exptl_crystal_size_max 0.2623
_exptl_crystal_size_mid 0.2419
_exptl_crystal_size_min 0.1837
_refine_diff_density_max 0.439
_refine_diff_density_min -0.483
_refine_diff_density_rms 0.061
_refine_ls_extinction_method none
_refine_ls_goodness_of_fit_ref 1.184
_refine_ls_hydrogen_treatment mixed
_refine_ls_matrix_type full
_refine_ls_number_parameters 125
_refine_ls_number_reflns 3005
_refine_ls_number_restraints 0
_refine_ls_restrained_S_all 1.184
_refine_ls_R_factor_all 0.0296
_refine_ls_R_factor_gt 0.0289
_refine_ls_shift/su_max 0.001
_refine_ls_shift/su_mean 0.000
_refine_ls_structure_factor_coef Fsqd
_refine_ls_weighting_details
;
 w=1/[\s^2^(Fo^2^)+(0.0267P)^2^+1.9222P]
 where P=(Fo^2^+2Fc^2^)/3
;
_refine_ls_weighting_scheme calc
_refine_ls_wR_factor_gt 0.0762
_refine_ls_wR_factor_ref 0.0766
_reflns_Friedel_coverage 0.000
_reflns_number_gt 2925
_reflns_number_total 3005
_reflns_threshold_expression 'I > 2\s(I)'
_cod_data_source_file c4cc02583k2.cif
_cod_data_source_block compound6
_cod_database_code 7113947
_chemical_oxdiff_formula 'C5 H10 Cl3 N2 Si'
_reflns_odcompleteness_completeness 99.90
_reflns_odcompleteness_iscentric 1
_reflns_odcompleteness_theta 39.98
_shelx_space_group_comment
;
The symmetry employed for this shelxl refinement is uniquely defined
by the following loop, which should always be used as a source of
symmetry information in preference to the above space-group names.
They are only intended as comments.
;
_shelxl_version_number 2013-2

loop_
_space_group_symop_operation_xyz
'x, y, z'
'-x+1/2, -y, z+1/2'
'x+1/2, -y+1/2, -z'
'-x, y+1/2, -z+1/2'
'-x, -y, -z'
'x-1/2, y, -z-1/2'
'-x-1/2, y-1/2, z'
'x, -y-1/2, z-1/2'

loop_
_atom_site_label
_atom_site_type_symbol
_atom_site_fract_x
_atom_site_fract_y
_atom_site_fract_z
_atom_site_U_iso_or_equiv
_atom_site_adp_type
_atom_site_occupancy
_atom_site_site_symmetry_order
_atom_site_calc_flag
_atom_site_refinement_flags_posn
_atom_site_refinement_flags_adp
_atom_site_refinement_flags_occupancy
_atom_site_disorder_assembly
_atom_site_disorder_group
Si1 Si 0.63516(3) 0.89382(4) 0.31054(3) 0.01769(9) Uani 1 1 d . . . . .
H1 H 0.716(2) 0.821(2) 0.2913(17) 0.028(6) Uiso 0.905(3) 1 d . . P A 1
Cl1 Cl 0.56740(8) 0.85123(10) 0.17582(8) 0.02471(16) Uani 0.905(3) 1 d . . P A 1
Cl2 Cl 0.64073(6) 1.08653(7) 0.28685(5) 0.02569(14) Uani 0.905(3) 1 d . . P A 1
Cl3 Cl 0.69894(6) 0.91627(7) 0.44974(5) 0.02523(14) Uani 0.905(3) 1 d . . P A 1
Cl4 Cl 0.7710(4) 0.8242(9) 0.2943(4) 0.058(3) Uani 0.095(3) 1 d . . P A 2
N1 N 0.42475(9) 0.87759(12) 0.37329(9) 0.0187(2) Uani 1 1 d . . . . .
N2 N 0.51472(9) 0.70888(11) 0.40147(8) 0.0160(2) Uani 1 1 d . . . . .
C1 C 0.51550(10) 0.82274(13) 0.36508(8) 0.0147(2) Uani 1 1 d . . . . .
C2 C 0.35024(11) 0.79289(15) 0.41717(12) 0.0242(3) Uani 1 1 d . . . . .
H2A H 0.2976 0.7662 0.3751 0.029 Uiso 1 1 calc R U . . .
H2B H 0.3181 0.8332 0.4686 0.029 Uiso 1 1 calc R U . . .
C3 C 0.41655(11) 0.68239(14) 0.44659(10) 0.0195(3) Uani 1 1 d . . . . .
H3A H 0.4245 0.6804 0.5117 0.023 Uiso 1 1 calc R U . . .
H3B H 0.3879 0.6030 0.4264 0.023 Uiso 1 1 calc R U . . .
C4 C 0.39087(13) 0.99422(16) 0.33126(13) 0.0292(3) Uani 1 1 d . . . . .
H4A H 0.3175 0.9944 0.3269 0.044 Uiso 0.5 1 calc R U P . .
H4B H 0.4200 1.0008 0.2719 0.044 Uiso 0.5 1 calc R U P . .
H4C H 0.4128 1.0644 0.3672 0.044 Uiso 0.5 1 calc R U P . .
H4D H 0.4493 1.0454 0.3171 0.044 Uiso 0.5 1 calc R U P . .
H4E H 0.3469 1.0389 0.3721 0.044 Uiso 0.5 1 calc R U P . .
H4F H 0.3541 0.9753 0.2768 0.044 Uiso 0.5 1 calc R U P . .
C5 C 0.60098(11) 0.62464(13) 0.41496(10) 0.0191(3) Uani 1 1 d . . . . .
H5A H 0.6574 0.6516 0.3781 0.029 Uiso 1 1 calc R U . . .
H5B H 0.5816 0.5406 0.3983 0.029 Uiso 1 1 calc R U . . .
H5C H 0.6210 0.6261 0.4773 0.029 Uiso 1 1 calc R U . . .
Cl5 Cl 0.6757(6) 0.9361(8) 0.4564(6) 0.02523(14) Uani 0.095(3) 1 d . . P A 2
Cl6 Cl 0.5516(9) 0.8341(12) 0.1739(9) 0.02471(16) Uani 0.095(3) 1 d . . P A 2
Cl7 Cl 0.6258(7) 1.0683(8) 0.2736(6) 0.02569(14) Uani 0.095(3) 1 d . . P A 2

loop_
_atom_site_aniso_label
_atom_site_aniso_U_11
_atom_site_aniso_U_22
_atom_site_aniso_U_33
_atom_site_aniso_U_23
_atom_site_aniso_U_13
_atom_site_aniso_U_12
Si1 0.01472(17) 0.01939(19) 0.01896(18) 0.00565(14) 0.00190(13) 0.00038(14)
Cl1 0.0314(4) 0.0263(4) 0.01646(17) 0.0012(2) 0.0006(2) -0.0003(2)
Cl2 0.0271(3) 0.0187(3) 0.0312(3) 0.0062(2) -0.0043(2) -0.00531(18)
Cl3 0.0226(3) 0.0262(3) 0.0269(2) 0.00436(19) -0.0100(2) -0.0053(2)
Cl4 0.023(3) 0.110(6) 0.041(3) 0.012(3) 0.009(2) 0.000(3)
N1 0.0151(5) 0.0188(5) 0.0221(6) 0.0052(4) 0.0018(4) 0.0025(4)
N2 0.0135(5) 0.0162(5) 0.0181(5) 0.0034(4) 0.0008(4) 0.0002(4)
C1 0.0145(5) 0.0168(6) 0.0127(5) 0.0008(4) -0.0015(4) 0.0002(4)
C2 0.0148(6) 0.0240(7) 0.0340(8) 0.0068(6) 0.0052(6) 0.0009(5)
C3 0.0167(6) 0.0210(6) 0.0207(6) 0.0045(5) 0.0032(5) -0.0016(5)
C4 0.0235(7) 0.0256(8) 0.0385(9) 0.0130(7) 0.0042(6) 0.0097(6)
C5 0.0190(6) 0.0164(6) 0.0217(6) 0.0030(5) 0.0001(5) 0.0034(5)
Cl5 0.0226(3) 0.0262(3) 0.0269(2) 0.00436(19) -0.0100(2) -0.0053(2)
Cl6 0.0314(4) 0.0263(4) 0.01646(17) 0.0012(2) 0.0006(2) -0.0003(2)
Cl7 0.0271(3) 0.0187(3) 0.0312(3) 0.0062(2) -0.0043(2) -0.00531(18)

loop_
_atom_type_symbol
_atom_type_description
_atom_type_scat_dispersion_real
_atom_type_scat_dispersion_imag
_atom_type_scat_source
C C 0.0033 0.0016 'International Tables Vol C Tables 4.2.6.8 and 6.1.1.4'
H H 0.0000 0.0000 'International Tables Vol C Tables 4.2.6.8 and 6.1.1.4'
Cl Cl 0.1484 0.1585 'International Tables Vol C Tables 4.2.6.8 and 6.1.1.4'
N N 0.0061 0.0033 'International Tables Vol C Tables 4.2.6.8 and 6.1.1.4'
Si Si 0.0817 0.0704 'International Tables Vol C Tables 4.2.6.8 and 6.1.1.4'

loop_
_exptl_crystal_face_index_h
_exptl_crystal_face_index_k
_exptl_crystal_face_index_l
_exptl_crystal_face_perp_dist
_exptl_oxdiff_crystal_face_indexfrac_h
_exptl_oxdiff_crystal_face_indexfrac_k
_exptl_oxdiff_crystal_face_indexfrac_l
_exptl_oxdiff_crystal_face_x
_exptl_oxdiff_crystal_face_y
_exptl_oxdiff_crystal_face_z
-12 -4 15 0.0975 -11.5257 -4.4256 15.0669 0.4168 -0.0991 0.9036
7 -13 -8 0.1454 6.5234 -12.6562 -8.3473 0.7394 -0.1776 -0.6494
3 15 -3 0.0608 2.5015 14.6327 -3.4328 -0.9700 0.2323 -0.0717
-6 -13 8 0.0934 -5.8459 -13.0640 7.7707 0.9074 -0.2171 0.3598
-18 1 -2 0.1452 -18.2778 1.1795 -1.8667 -0.1874 -0.7847 0.5909
0 -2 -21 0.1067 -0.3744 -1.6335 -20.7438 -0.1565 -0.6505 -0.7432
18 -1 1 0.0945 18.3168 -1.2378 1.1738 0.1827 0.7650 -0.6176
0 2 21 0.1439 0.2846 1.6401 20.7446 0.1556 0.6469 0.7465
0 -9 16 0.0852 0.0014 -8.9911 16.0010 0.7773 0.3284 0.4858
1 -7 -19 0.1012 1.0021 -7.0021 -18.9883 0.2167 -0.6272 -0.7804

loop_
_geom_angle_atom_site_label_1
_geom_angle_atom_site_label_2
_geom_angle_atom_site_label_3
_geom_angle
Cl1 Si1 H1 90.3(11)
Cl1 Si1 Cl3 174.10(3)
Cl2 Si1 H1 120.5(11)
Cl2 Si1 Cl1 93.59(3)
Cl2 Si1 Cl3 92.15(3)
Cl3 Si1 H1 88.0(11)
Cl4 Si1 Cl5 88.9(3)
Cl4 Si1 Cl6 102.2(4)
Cl4 Si1 Cl7 112.8(4)
C1 Si1 H1 120.2(11)
C1 Si1 Cl1 88.49(5)
C1 Si1 Cl2 119.23(5)
C1 Si1 Cl3 87.54(4)
C1 Si1 Cl4 130.5(2)
C1 Si1 Cl5 82.4(2)
C1 Si1 Cl6 83.1(3)
C1 Si1 Cl7 116.4(3)
Cl5 Si1 Cl6 165.3(4)
Cl7 Si1 Cl5 95.4(3)
Cl7 Si1 Cl6 89.2(4)
C1 N1 C2 111.20(12)
C1 N1 C4 127.33(13)
C4 N1 C2 120.46(12)
C1 N2 C3 111.47(11)
C1 N2 C5 127.79(12)
C5 N2 C3 119.66(11)
N1 C1 Si1 126.50(10)
N2 C1 Si1 122.57(10)
N2 C1 N1 110.92(12)
N1 C2 H2A 111.2
N1 C2 H2B 111.2
N1 C2 C3 102.78(11)
H2A C2 H2B 109.1
C3 C2 H2A 111.2
C3 C2 H2B 111.2
N2 C3 C2 102.58(11)
N2 C3 H3A 111.3
N2 C3 H3B 111.3
C2 C3 H3A 111.3
C2 C3 H3B 111.3
H3A C3 H3B 109.2
N1 C4 H4A 109.5
N1 C4 H4B 109.5
N1 C4 H4C 109.5
N1 C4 H4D 109.5
N1 C4 H4E 109.5
N1 C4 H4F 109.5
H4A C4 H4B 109.5
H4A C4 H4C 109.5
H4A C4 H4D 141.1
H4A C4 H4E 56.3
H4A C4 H4F 56.3
H4B C4 H4C 109.5
H4B C4 H4D 56.3
H4B C4 H4E 141.1
H4B C4 H4F 56.3
H4C C4 H4D 56.3
H4C C4 H4E 56.3
H4C C4 H4F 141.1
H4D C4 H4E 109.5
H4D C4 H4F 109.5
H4E C4 H4F 109.5
N2 C5 H5A 109.5
N2 C5 H5B 109.5
N2 C5 H5C 109.5
H5A C5 H5B 109.5
H5A C5 H5C 109.5
H5B C5 H5C 109.5

loop_
_geom_bond_atom_site_label_1
_geom_bond_atom_site_label_2
_geom_bond_distance
Si1 H1 1.34(3)
Si1 Cl1 2.2288(11)
Si1 Cl2 2.0780(8)
Si1 Cl3 2.2361(8)
Si1 Cl4 1.936(6)
Si1 C1 1.9140(14)
Si1 Cl5 2.269(8)
Si1 Cl6 2.385(12)
Si1 Cl7 1.936(9)
N1 C1 1.3259(17)
N1 C2 1.4758(19)
N1 C4 1.4552(19)
N2 C1 1.3240(17)
N2 C3 1.4726(17)
N2 C5 1.4522(17)
C2 H2A 0.9700
C2 H2B 0.9700
C2 C3 1.522(2)
C3 H3A 0.9700
C3 H3B 0.9700
C4 H4A 0.9600
C4 H4B 0.9600
C4 H4C 0.9600
C4 H4D 0.9600
C4 H4E 0.9600
C4 H4F 0.9600
C5 H5A 0.9600
C5 H5B 0.9600
C5 H5C 0.9600
